data_1510864
loop_
_publ_author_name
'Kuz'ma, Yu.B.'
'Gurin, V.N.'
'Korsukova, M.M.'
'Aksel'rud, L.G.'

_publ_section_title
;
 Crystal structure of the zinc boride (Zn B25) phase.
;
_journal_name_full 'Izvestiya Akademii Nauk SSSR, Neorganicheskie Materialy'
_journal_page_first 566
_journal_page_last 569
_journal_volume 23
_journal_year 1987
_chemical_formula_sum 'B25.65 Zn'
_chemical_name_systematic 'Zn B25.65'
_space_group_IT_number 166
_symmetry_space_group_name_Hall '-R 3 2"'
_symmetry_space_group_name_H-M 'R -3 m :H'
_cell_angle_alpha 90
_cell_angle_beta 90
_cell_angle_gamma 120
_cell_formula_units_Z 12
_cell_length_a 10.986
_cell_length_b 10.986
_cell_length_c 24.016
_cell_volume 2510.213
_citation_journal_id_ASTM IVNMAW
_cod_data_source_file boron_377.cif
_cod_data_source_block B25.65Zn1
_cod_original_formula_sum 'B25.65 Zn1'
_cod_database_code 1510864

loop_
_symmetry_equiv_pos_as_xyz
x,y,z
-y,x-y,z
-x+y,-x,z
y,x,-z
-x,-x+y,-z
x-y,-y,-z
-x,-y,-z
y,-x+y,-z
x-y,x,-z
-y,-x,z
x,x-y,z
-x+y,y,z
x+2/3,y+1/3,z+1/3
-y+2/3,x-y+1/3,z+1/3
-x+y+2/3,-x+1/3,z+1/3
y+2/3,x+1/3,-z+1/3
-x+2/3,-x+y+1/3,-z+1/3
x-y+2/3,-y+1/3,-z+1/3
-x+2/3,-y+1/3,-z+1/3
y+2/3,-x+y+1/3,-z+1/3
x-y+2/3,x+1/3,-z+1/3
-y+2/3,-x+1/3,z+1/3
x+2/3,x-y+1/3,z+1/3
-x+y+2/3,y+1/3,z+1/3
x+1/3,y+2/3,z+2/3
-y+1/3,x-y+2/3,z+2/3
-x+y+1/3,-x+2/3,z+2/3
y+1/3,x+2/3,-z+2/3
-x+1/3,-x+y+2/3,-z+2/3
x-y+1/3,-y+2/3,-z+2/3
-x+1/3,-y+2/3,-z+2/3
y+1/3,-x+y+2/3,-z+2/3
x-y+1/3,x+2/3,-z+2/3
-y+1/3,-x+2/3,z+2/3
x+1/3,x-y+2/3,z+2/3
-x+y+1/3,y+2/3,z+2/3

loop_
_atom_site_label
_atom_site_type_symbol
_atom_site_fract_x
_atom_site_fract_y
_atom_site_fract_z
_atom_site_occupancy
_atom_site_U_iso_or_equiv
Zn3 Zn 0 0 0.2277 0.34 0.0
B3 B 0.2606 0.2177 0.4187 1 0.0
B1 B 0.1765 0.176 0.1762 1 0.0
B2 B 0.3191 0.2946 0.1281 1 0.0
B13 B 0.0572 0.1144 0.5555 0.64 0.0
B4 B 0.2369 0.2503 0.3466 1 0.0
Zn1 Zn 0 0 0.1358 0.49 0.0
B14 B 0 0 0.3843 1 0.0
B7 B 0.1102 0.2204 0.8883 1 0.0
B10 B 0.1008 0.2016 0.699 1 0.0
Zn4 Zn 0.8246 0 0.5 0.13 0.0
B8 B 0.1696 0.3392 0.0279 1 0.0
B15 B 0 0 0.5 0.78 0.0
B12 B 0.0893 0.1786 0.3973 1 0.0
Zn2 Zn 0.1977 0.3954 0.1804 0.28 0.0
B11 B 0.0567 0.1134 0.3265 1 0.0
B5 B 0.0544 0.1088 0.9434 1 0.0
B6 B 0.0857 0.1714 0.0136 1 0.0
B9 B 0.1297 0.2594 0.7663 1 0.0
